data_2011523
loop_
_publ_author_name
'Yasuda, Nobuhiro'
'Uekusa, Hidehiro'
'Ohashi, Yuji'

_publ_section_title
;
 4-Vinylbenzoic acid and 9-vinylanthracene
;
_journal_issue 11
_journal_name_full 'Acta Crystallographica Section C'
_journal_page_first 1364
_journal_page_last 1366
_journal_paper_doi 10.1107/S0108270100010805
_journal_volume 56
_journal_year 2000
_chemical_formula_moiety 'C9 H8 O2'
_chemical_formula_sum 'C9 H8 O2'
_chemical_formula_weight 148.15
_chemical_melting_point 416
_chemical_name_common '4-vinylbenzoic acid'
_chemical_name_systematic
;
4-vinylbenzoic acid
;
_space_group_IT_number 14
_symmetry_cell_setting monoclinic
_symmetry_space_group_name_Hall '-P 2yn'
_symmetry_space_group_name_H-M 'P 1 21/n 1'
_audit_creation_method SHELXL-97
_cell_angle_alpha 90.00
_cell_angle_beta 103.899(4)
_cell_angle_gamma 90.00
_cell_formula_units_Z 4
_cell_length_a 8.3945(9)
_cell_length_b 6.4096(7)
_cell_length_c 13.8798(14)
_cell_measurement_reflns_used 9603
_cell_measurement_temperature 108(2)
_cell_measurement_theta_max 27.5
_cell_measurement_theta_min 2.6
_cell_volume 724.94(13)
_computing_cell_refinement PROCESS-AUTO
_computing_data_collection 'PROCESS-AUTO (Rigaku, 1998)'
_computing_data_reduction 'TEXSAN (Rigaku, 1999)'
_computing_molecular_graphics 'ORTEP3 for Windows (Farrugia, 1998)'
_computing_publication_material SHELXL97
_computing_structure_refinement 'SHELXL97 (Sheldrick, 1997)'
_computing_structure_solution 'SHELXS97 (Sheldrick, 1997)'
_diffrn_ambient_temperature 108(2)
_diffrn_detector_area_resol_mean 10
_diffrn_measured_fraction_theta_full .996
_diffrn_measured_fraction_theta_max .996
_diffrn_measurement_device_type 'Rigaku RAXIS-RAPID Imaging Plate'
_diffrn_measurement_method 'Oscillation Photograph'
_diffrn_radiation_monochromator graphite
_diffrn_radiation_source 'Rigaku ratating anode Ultrax18'
_diffrn_radiation_type MoK\a
_diffrn_radiation_wavelength .71073
_diffrn_reflns_av_R_equivalents .0339
_diffrn_reflns_av_sigmaI/netI .0214
_diffrn_reflns_limit_h_max 10
_diffrn_reflns_limit_h_min -10
_diffrn_reflns_limit_k_max 8
_diffrn_reflns_limit_k_min -8
_diffrn_reflns_limit_l_max 17
_diffrn_reflns_limit_l_min -18
_diffrn_reflns_number 6316
_diffrn_reflns_theta_full 27.48
_diffrn_reflns_theta_max 27.48
_diffrn_reflns_theta_min 2.59
_exptl_absorpt_coefficient_mu .096
_exptl_absorpt_correction_T_max .9720
_exptl_absorpt_correction_T_min .9520
_exptl_absorpt_correction_type multi-scan
_exptl_absorpt_process_details 'ABSCOR (Higashi, 1995)'
_exptl_crystal_colour colorless
_exptl_crystal_density_diffrn 1.357
_exptl_crystal_density_meas ?
_exptl_crystal_density_method 'not measured'
_exptl_crystal_description prism
_exptl_crystal_F_000 312
_exptl_crystal_size_max .50
_exptl_crystal_size_mid .40
_exptl_crystal_size_min .30
_refine_diff_density_max .377
_refine_diff_density_min -.205
_refine_ls_extinction_coef .045(6)
_refine_ls_extinction_method 'SHELXL97 (Sheldrick, 1997)'
_refine_ls_goodness_of_fit_ref 1.054
_refine_ls_hydrogen_treatment refxyz
_refine_ls_matrix_type full
_refine_ls_number_parameters 129
_refine_ls_number_reflns 1653
_refine_ls_number_restraints 0
_refine_ls_restrained_S_all 1.054
_refine_ls_R_factor_all .0404
_refine_ls_R_factor_gt .0390
_refine_ls_shift/su_max <0.001
_refine_ls_shift/su_mean <0.001
_refine_ls_structure_factor_coef Fsqd
_refine_ls_weighting_details 'calc w = 1/[\s^2^(Fo^2^)+(0.0635P)^2^+0.1621P] where P=(Fo^2^+2Fc^2^)/3'
_refine_ls_weighting_scheme calc
_refine_ls_wR_factor_ref .1072
_reflns_number_gt 1567
_reflns_number_total 1653
_reflns_threshold_expression I>2\s(I)
_cod_data_source_file ob1035.cif
_cod_data_source_block I_108K
_cod_depositor_comments
;
The following automatic conversions were performed:

'_exptl_crystal_density_meas' value 'not measured' was changed to '?'
- the value is perceived as not measured.

Automatic conversion script
Id: cif_fix_values 3008 2015-01-20 13:52:24Z robertas 
;
_cod_original_sg_symbol_H-M 'P 21/n'
_cod_database_code 2011523
_cod_database_fobs_code 2011523

loop_
_symmetry_equiv_pos_site_id
_symmetry_equiv_pos_as_xyz
1 'x, y, z'
2 '-x+1/2, y+1/2, -z+1/2'
3 '-x, -y, -z'
4 'x-1/2, -y-1/2, z-1/2'

loop_
_atom_site_label
_atom_site_fract_x
_atom_site_fract_y
_atom_site_fract_z
_atom_site_U_iso_or_equiv
_atom_site_adp_type
_atom_site_calc_flag
_atom_site_refinement_flags
_atom_site_occupancy
_atom_site_disorder_assembly
_atom_site_disorder_group
_atom_site_type_symbol
O1 .69007(10) .51215(12) .47417(6) .0283(2) Uani d . 1 . . O
HO1 .627(4) .592(5) .503(2) .034 Uiso d P .51(2) . . H
O2 .50393(9) .25638(13) .44913(6) .0257(2) Uani d . 1 . . O
HO2 .452(4) .335(5) .475(2) .031 Uiso d P .49(2) . . H
C1 .98244(11) -.06138(15) .34383(7) .0194(2) Uani d . 1 . . C
C2 1.02545(11) .14209(16) .37601(7) .0214(2) Uani d . 1 . . C
H2 1.1320(16) .195(2) .3756(10) .026 Uiso d . 1 . . H
C3 .91517(12) .26869(16) .40778(7) .0209(2) Uani d . 1 . . C
H3 .9440(16) .409(2) .4296(10) .025 Uiso d . 1 . . H
C4 .75938(11) .19427(15) .40953(7) .0188(2) Uani d . 1 . . C
C5 .71481(11) -.00747(15) .37755(7) .0201(2) Uani d . 1 . . C
H5 .6087(16) -.059(2) .3796(10) .024 Uiso d . 1 . . H
C6 .82498(12) -.13235(15) .34379(7) .0202(2) Uani d . 1 . . C
H6 .7948(16) -.273(2) .3223(10) .024 Uiso d . 1 . . H
C7 1.09875(12) -.20408(16) .31316(7) .0226(2) Uani d . 1 . . C
H7 1.0512(16) -.329(2) .2846(10) .027 Uiso d . 1 . . H
C8 1.25780(13) -.17151(18) .32344(8) .0261(3) Uani d . 1 . . C
H8A 1.3130(18) -.044(2) .3520(11) .031 Uiso d . 1 . . H
H8B 1.3260(18) -.276(2) .3040(11) .031 Uiso d . 1 . . H
C9 .64314(12) .32874(15) .44628(7) .0198(2) Uani d . 1 . . C

loop_
_atom_site_aniso_label
_atom_site_aniso_U_11
_atom_site_aniso_U_22
_atom_site_aniso_U_33
_atom_site_aniso_U_12
_atom_site_aniso_U_13
_atom_site_aniso_U_23
O1 .0320(4) .0198(4) .0366(4) -.0013(3) .0151(3) -.0032(3)
O2 .0192(4) .0282(4) .0310(4) -.0003(3) .0083(3) -.0032(3)
C1 .0184(4) .0226(5) .0168(4) .0003(3) .0034(3) -.0001(3)
C2 .0180(4) .0248(5) .0212(5) -.0038(4) .0044(3) -.0023(4)
C3 .0208(5) .0212(5) .0204(5) -.0036(4) .0045(3) -.0023(3)
C4 .0185(5) .0202(5) .0173(4) .0006(3) .0032(3) .0010(3)
C5 .0169(4) .0216(5) .0211(4) -.0009(3) .0032(3) .0013(3)
C6 .0195(4) .0191(5) .0210(4) -.0015(3) .0028(3) -.0004(3)
C7 .0224(5) .0238(5) .0217(5) .0003(4) .0054(4) -.0032(4)
C8 .0224(5) .0298(5) .0270(5) .0022(4) .0077(4) -.0020(4)
C9 .0203(4) .0196(5) .0193(5) .0003(3) .0044(3) .0013(3)

loop_
_atom_type_symbol
_atom_type_description
_atom_type_scat_dispersion_real
_atom_type_scat_dispersion_imag
_atom_type_scat_source
C C .0033 .0016 'International Tables Vol C Tables 4.2.6.8 and 6.1.1.4'
H H .0000 .0000 'International Tables Vol C Tables 4.2.6.8 and 6.1.1.4'
O O .0106 .0060 'International Tables Vol C Tables 4.2.6.8 and 6.1.1.4'

loop_
_geom_angle_atom_site_label_1
_geom_angle_atom_site_label_2
_geom_angle_atom_site_label_3
_geom_angle
_geom_angle_publ_flag
HO1 O1 C9 119.6(19) ?
HO2 O2 C9 113(2) ?
C2 C1 C6 118.39(9) yes
C2 C1 C7 122.23(9) yes
C6 C1 C7 119.34(9) yes
H2 C2 C3 119.5(8) ?
H2 C2 C1 119.9(8) ?
C3 C2 C1 120.59(9) yes
H3 C3 C2 120.9(8) ?
H3 C3 C4 118.7(8) ?
C2 C3 C4 120.46(9) yes
C5 C4 C3 119.57(9) yes
C5 C4 C9 120.17(8) yes
C3 C4 C9 120.26(9) yes
H5 C5 C6 120.7(8) ?
H5 C5 C4 119.6(8) ?
C6 C5 C4 119.67(9) yes
H6 C6 C5 119.8(8) ?
H6 C6 C1 118.8(8) ?
C5 C6 C1 121.28(9) yes
H7 C7 C8 119.7(8) ?
H7 C7 C1 114.1(8) ?
C8 C7 C1 126.28(10) yes
H8B C8 H8A 116.3(12) ?
H8B C8 C7 120.8(9) ?
H8A C8 C7 123.0(9) ?
O2 C9 O1 123.38(9) yes
O2 C9 C4 119.12(9) yes
O1 C9 C4 117.50(9) yes

loop_
_geom_bond_atom_site_label_1
_geom_bond_atom_site_label_2
_geom_bond_site_symmetry_2
_geom_bond_distance
_geom_bond_publ_flag
O1 HO1 . .89(4) yes
O1 C9 . 1.2703(12) yes
O2 HO2 . .80(4) yes
O2 C9 . 1.2667(12) yes
C1 C2 . 1.3975(14) yes
C1 C6 . 1.3978(13) yes
C1 C7 . 1.4734(14) yes
C2 H2 . .958(14) ?
C2 C3 . 1.3806(14) yes
C3 H3 . .961(14) ?
C3 C4 . 1.3978(13) yes
C4 C5 . 1.3890(13) yes
C4 C9 . 1.4813(13) yes
C5 H5 . .958(13) ?
C5 C6 . 1.3869(14) yes
C6 H6 . .966(14) ?
C7 H7 . .939(15) ?
C7 C8 . 1.3248(14) yes
C8 H8B . .963(15) ?
C8 H8A . .975(15) ?

loop_
_geom_hbond_atom_site_label_D
_geom_hbond_atom_site_label_H
_geom_hbond_atom_site_label_A
_geom_hbond_site_symmetry_A
_geom_hbond_distance_DH
_geom_hbond_distance_HA
_geom_hbond_distance_DA
_geom_hbond_angle_DHA
_geom_hbond_publ_flag
O1 HO1 O2 3_666 .89(4) 1.72(4) 2.6114(11) 176(3) yes
O2 HO2 O1 3_666 .80(4) 1.82(4) 2.6114(11) 172(3) yes

loop_
_geom_torsion_atom_site_label_1
_geom_torsion_atom_site_label_2
_geom_torsion_atom_site_label_3
_geom_torsion_atom_site_label_4
_geom_torsion
_geom_torsion_publ_flag
C8 C7 C1 C2 9.06(16) yes
O1 C9 C4 C3 .99(14) yes
O2 C9 C4 C3 -178.52(8) yes
